data_9011742
loop_
_publ_author_name
'Radoslovich, E. W.'

_publ_section_title
;
 Refinement of gorceixite structure in Cm
 Locality: New South Wales
;
_journal_name_full 'Neues Jahrbuch fur Mineralogie, Monatshefte'
_journal_page_first 446
_journal_page_last 464
_journal_volume 1982
_journal_year 1982
_chemical_formula_sum 'Al3 Ba H7 O14 P2'
_chemical_name_mineral Gorceixite
_space_group_IT_number 8
_symmetry_space_group_name_Hall 'C -2y'
_symmetry_space_group_name_H-M 'C 1 m 1'
_cell_angle_alpha 90
_cell_angle_beta 125.39
_cell_angle_gamma 90
_cell_formula_units_Z 2
_cell_length_a 12.225
_cell_length_b 7.040
_cell_length_c 7.055
_cell_volume 494.992
_exptl_crystal_density_diffrn 3.430
_cod_original_formula_sum 'Ba Al3 P2 O14 H7'
_cod_database_code 9011742

loop_
_symmetry_equiv_pos_as_xyz
x,y,z
1/2+x,1/2+y,z
x,-y,z
1/2+x,1/2-y,z

loop_
_atom_site_aniso_label
_atom_site_aniso_U_11
_atom_site_aniso_U_22
_atom_site_aniso_U_33
_atom_site_aniso_U_12
_atom_site_aniso_U_13
_atom_site_aniso_U_23
Ba1 0.07548 0.00653 0.00486 0.00000 0.00319 0.00000

loop_
_atom_site_label
_atom_site_fract_x
_atom_site_fract_y
_atom_site_fract_z
_atom_site_U_iso_or_equiv
_atom_site_type_symbol
_atom_site_attached_hydrogens
Ba1 0.00000 0.00000 0.00000 0.00671 Ba 0
Al1 0.99420 0.00000 0.48920 0.00469 Al 0
Al2 0.75060 0.23640 0.49730 0.00443 Al 0
P1 0.29850 0.00000 0.89430 0.00861 P 0
P12 0.69700 0.00000 0.09140 0.00431 P 0
O-H1 0.39370 0.00000 0.17720 0.00507 O 1
O12 0.61350 0.00000 0.83960 0.01102 O 0
O2 0.15830 0.00000 0.82180 0.00823 O 0
O22 0.85170 0.00000 0.19000 0.00697 O 0
O3 0.33410 0.18090 0.82300 0.01051 O 0
O33 0.67450 0.17450 0.19560 0.00823 O 0
O-h1 0.26800 0.00000 0.41800 0.00899 O 0
O-h12 0.73590 0.00000 0.57960 0.01254 O 0
O-H2 0.92260 0.18750 0.59060 0.00443 O 1
O-H22 0.07420 0.19130 0.42670 0.00621 O 1
H1 0.27000 0.00000 0.28000 ? H 0
H2 0.72000 0.00000 0.68000 ? H 0

loop_
_cod_changelog_entry_id
_cod_changelog_entry_author
_cod_changelog_entry_date
_cod_changelog_entry_text
1
;cod-tools version 3.8.0
Id: cif_guess_AMCSD_atom_types 9574 2023-05-10 09:00:05Z saulius
;
2023-05-10T18:53:21+03:00
;Derived atom types and hydrogen counts
from atom names that follow the AMCSD naming convention
(Wat == water, O-H == hydroxyl).
;
